data_2236456
loop_
_publ_author_name
'Akkurt, Mehmet'
'\,Celik, \.Ismail'
'G\"urb\"uzel, F\"usun Kazan'
'\"Ozk\?ir\?iml\?i, Sumru'
'B\"uy\"ukg\"ung\"or, Orhan'

_publ_section_title
;
 5-Chloro-<i>N</i>-{4-oxo-2-[4-(trifluoromethyl)phenyl]-1,3-thiazolidin-3-yl}-3-phenyl-1<i>H</i>-indole-2-carboxamide
;
_journal_coeditor_code LH5532
_journal_issue 10
_journal_name_full 'Acta Crystallographica Section E'
_journal_page_first o2969
_journal_page_last o2970
_journal_paper_doi 10.1107/S1600536812039347
_journal_volume 68
_journal_year 2012
_chemical_formula_iupac 'C25 H17 Cl F3 N3 O2 S'
_chemical_formula_moiety 'C25 H17 Cl F3 N3 O2 S'
_chemical_formula_sum 'C25 H17 Cl F3 N3 O2 S'
_chemical_formula_weight 515.94
_chemical_name_systematic
;
5-Chloro-<i>N</i>-{4-oxo-2-[4-(trifluoromethyl)phenyl]-1,3-thiazolidin-3-yl}-\
3-phenyl-1<i>H</i>-indole-2-carboxamide
;
_space_group_IT_number 88
_symmetry_cell_setting tetragonal
_symmetry_space_group_name_Hall '-I 4ad'
_symmetry_space_group_name_H-M 'I 41/a :2'
_atom_sites_solution_hydrogens geom
_atom_sites_solution_primary direct
_atom_sites_solution_secondary difmap
_cell_angle_alpha 90
_cell_angle_beta 90
_cell_angle_gamma 90
_cell_formula_units_Z 16
_cell_length_a 22.9020(6)
_cell_length_b 22.9020(6)
_cell_length_c 18.3260(6)
_cell_measurement_reflns_used 45035
_cell_measurement_temperature 296(2)
_cell_measurement_theta_max 27.83
_cell_measurement_theta_min 1.42
_cell_volume 9612.0(5)
_computing_cell_refinement 'X-AREA (Stoe & Cie, 2002)'
_computing_data_collection 'X-AREA (Stoe & Cie, 2002)'
_computing_data_reduction 'X-RED32 (Stoe & Cie, 2002)'
_computing_molecular_graphics 'ORTEP-3 (Farrugia, 1997)'
_computing_publication_material 'WinGX (Farrugia, 1999)'
_computing_structure_refinement 'SHELXL97 (Sheldrick, 2008)'
_computing_structure_solution 'SIR97 (Altomare <i>et al.</i>,  1999)'
_diffrn_ambient_temperature 296(2)
_diffrn_detector_area_resol_mean 6.67
_diffrn_measured_fraction_theta_full 0.997
_diffrn_measured_fraction_theta_max 0.997
_diffrn_measurement_device 'two-circle goniometer'
_diffrn_measurement_device_type 'Stoe IPDS 2'
_diffrn_measurement_method \w
_diffrn_radiation_monochromator 'plane graphite'
_diffrn_radiation_type 'Mo K\a'
_diffrn_radiation_wavelength 0.71073
_diffrn_reflns_av_R_equivalents 0.0756
_diffrn_reflns_av_sigmaI/netI 0.0464
_diffrn_reflns_limit_h_max 28
_diffrn_reflns_limit_h_min -28
_diffrn_reflns_limit_k_max 28
_diffrn_reflns_limit_k_min -28
_diffrn_reflns_limit_l_max 22
_diffrn_reflns_limit_l_min -22
_diffrn_reflns_number 71781
_diffrn_reflns_reduction_process
;
;
_diffrn_reflns_theta_full 26.50
_diffrn_reflns_theta_max 26.50
_diffrn_reflns_theta_min 1.78
_exptl_absorpt_coefficient_mu 0.297
_exptl_absorpt_correction_T_max 0.919
_exptl_absorpt_correction_T_min 0.849
_exptl_absorpt_correction_type integration
_exptl_absorpt_process_details '(XRED-32; Stoe & Cie, 2002)'
_exptl_crystal_colour orange
_exptl_crystal_density_diffrn 1.426
_exptl_crystal_density_method 'Not measured'
_exptl_crystal_description prism
_exptl_crystal_F_000 4224
_exptl_crystal_size_max 0.570
_exptl_crystal_size_mid 0.430
_exptl_crystal_size_min 0.290
_refine_diff_density_max 0.530
_refine_diff_density_min -0.299
_refine_ls_extinction_method none
_refine_ls_goodness_of_fit_ref 1.052
_refine_ls_hydrogen_treatment constr
_refine_ls_matrix_type full
_refine_ls_number_parameters 345
_refine_ls_number_reflns 4968
_refine_ls_number_restraints 14
_refine_ls_restrained_S_all 1.056
_refine_ls_R_factor_all 0.1314
_refine_ls_R_factor_gt 0.0731
_refine_ls_shift/su_max 0.000
_refine_ls_shift/su_mean 0.000
_refine_ls_structure_factor_coef Fsqd
_refine_ls_weighting_details 'calc w = 1/[\s^2^(Fo^2^)+(0.1132P)^2^] where P=(Fo^2^+2Fc^2^)/3'
_refine_ls_weighting_scheme calc
_refine_ls_wR_factor_gt 0.1807
_refine_ls_wR_factor_ref 0.2095
_reflns_number_gt 3054
_reflns_number_total 4968
_reflns_threshold_expression I>2\s(I)
_cod_data_source_file lh5532.cif
_cod_data_source_block I
_cod_original_cell_volume 9612.0(6)
_cod_original_sg_symbol_H-M 'I 41/a'
_cod_database_code 2236456
_cod_database_fobs_code 2236456

loop_
_symmetry_equiv_pos_site_id
_symmetry_equiv_pos_as_xyz
1 x,y,z
2 3/4-y,1/4+x,1/4+z
3 1/2-x,-y,1/2+z
4 3/4+y,3/4-x,3/4+z
5 -x,-y,-z
6 1/4+y,3/4-x,3/4-z
7 1/2+x,y,1/2-z
8 1/4-y,1/4+x,1/4-z
9 1/2+x,1/2+y,1/2+z
10 1/4-y,3/4+x,3/4+z
11 -x,1/2-y,z
12 1/4+y,1/4-x,1/4+z
13 1/2-x,1/2-y,1/2-z
14 3/4+y,1/4-x,1/4-z
15 x,1/2+y,-z
16 3/4-y,3/4+x,3/4-z

loop_
_atom_site_aniso_label
_atom_site_aniso_U_11
_atom_site_aniso_U_22
_atom_site_aniso_U_33
_atom_site_aniso_U_12
_atom_site_aniso_U_13
_atom_site_aniso_U_23
Cl1 0.1764(17) 0.1380(14) 0.0499(6) 0.0150(11) 0.0362(8) 0.0157(7)
S1 0.0795(8) 0.1053(10) 0.0579(6) -0.0299(7) 0.0263(5) -0.0225(6)
O1 0.091(2) 0.0421(14) 0.0567(15) 0.0209(13) 0.0195(14) 0.0083(12)
O2 0.0434(17) 0.129(3) 0.0724(19) 0.0023(17) -0.0013(14) -0.0113(18)
N1 0.0518(17) 0.0503(17) 0.0459(15) 0.0110(14) 0.0002(13) -0.0016(13)
N2 0.0564(17) 0.0372(15) 0.0430(14) 0.0060(13) 0.0052(13) 0.0036(12)
N3 0.0420(16) 0.0464(16) 0.0434(15) 0.0043(12) 0.0070(12) -0.0025(12)
C1 0.047(2) 0.057(2) 0.0446(18) -0.0042(17) 0.0022(15) 0.0004(16)
C2 0.075(3) 0.062(2) 0.050(2) -0.001(2) 0.0029(19) 0.0076(18)
C3 0.090(3) 0.088(3) 0.042(2) -0.008(3) 0.017(2) 0.004(2)
C4 0.072(3) 0.097(4) 0.060(3) 0.006(3) 0.021(2) -0.011(2)
C5 0.059(2) 0.078(3) 0.057(2) 0.013(2) 0.0061(19) -0.007(2)
C6 0.0431(19) 0.059(2) 0.0422(17) 0.0002(16) 0.0001(14) -0.0034(16)
C7 0.049(2) 0.0433(18) 0.0395(17) 0.0042(15) 0.0011(14) -0.0007(14)
C8 0.049(2) 0.048(2) 0.0423(17) 0.0019(16) -0.0036(15) 0.0008(15)
C9 0.060(2) 0.055(2) 0.0385(17) 0.0102(18) -0.0020(16) 0.0012(16)
C10 0.068(3) 0.072(3) 0.057(2) 0.014(2) -0.007(2) 0.007(2)
C11 0.072(3) 0.110(4) 0.078(3) 0.034(3) -0.007(2) 0.009(3)
C12 0.110(4) 0.097(4) 0.068(3) 0.057(3) -0.018(3) 0.005(3)
C13 0.138(5) 0.062(3) 0.061(3) 0.038(3) 0.000(3) 0.014(2)
C14 0.090(3) 0.059(2) 0.056(2) 0.017(2) 0.008(2) 0.0124(19)
C15 0.0468(19) 0.0401(19) 0.0469(18) 0.0047(15) 0.0000(15) 0.0019(15)
C16 0.045(2) 0.060(2) 0.052(2) 0.0065(17) 0.0041(17) -0.0046(17)
C17 0.074(3) 0.094(3) 0.053(2) -0.003(2) 0.006(2) -0.013(2)
C18 0.056(2) 0.059(2) 0.079(3) -0.0005(19) 0.010(2) -0.011(2)
C19 0.053(2) 0.064(3) 0.059(2) -0.016(2) 0.0066(18) -0.0145(18)
C20 0.062(3) 0.056(3) 0.102(3) 0.012(2) -0.022(2) -0.004(2)
C21 0.071(3) 0.062(3) 0.126(4) 0.003(2) -0.016(3) -0.032(3)
C22 0.058(3) 0.083(3) 0.083(3) 0.009(2) -0.009(2) -0.023(2)
C23 0.061(3) 0.094(4) 0.120(4) 0.015(3) -0.034(3) -0.004(3)
C24 0.071(3) 0.052(2) 0.121(4) 0.017(2) 0.006(3) -0.007(3)
C25 0.085(4) 0.106(5) 0.141(6) 0.004(4) -0.020(4) -0.041(5)
C25' 0.085(4) 0.106(5) 0.141(6) 0.004(4) -0.020(4) -0.041(5)
F1 0.231(16) 0.109(7) 0.252(17) 0.000(6) -0.205(15) -0.005(7)
F2 0.110(9) 0.37(3) 0.275(18) -0.148(12) 0.098(11) -0.244(19)
F3 0.098(5) 0.106(7) 0.120(7) -0.009(4) -0.037(5) -0.063(5)
F1' 0.112(11) 0.88(7) 0.105(11) -0.010(19) -0.014(8) -0.20(2)
F2' 0.070(7) 0.40(3) 0.210(18) 0.013(12) -0.056(10) -0.102(18)
F3' 0.54(5) 0.151(18) 0.57(5) -0.16(2) -0.42(4) 0.14(3)

loop_
_atom_site_type_symbol
_atom_site_label
_atom_site_fract_x
_atom_site_fract_y
_atom_site_fract_z
_atom_site_U_iso_or_equiv
_atom_site_thermal_displace_type
_atom_site_calc_flag
_atom_site_refinement_flags
_atom_site_occupancy
_atom_site_disorder_assembly
_atom_site_disorder_group
Cl Cl1 0.52469(9) 0.62509(8) 0.11058(7) 0.1214(8) Uani d . 1.000 . .
S S1 0.33741(6) 0.62264(6) 0.73456(6) 0.0809(5) Uani d . 1.000 . .
O O1 0.44994(13) 0.54850(11) 0.54646(14) 0.0633(10) Uani d . 1.000 . .
O O2 0.49070(12) 0.64975(16) 0.66104(17) 0.0816(13) Uani d . 1.000 . .
N N1 0.50355(13) 0.56361(13) 0.41587(15) 0.0493(9) Uani d . 1.000 . .
N N2 0.41564(12) 0.64048(12) 0.54712(15) 0.0455(9) Uani d . 1.000 . .
N N3 0.39991(12) 0.63564(12) 0.61935(14) 0.0439(9) Uani d . 1.000 . .
C C1 0.48360(15) 0.62222(16) 0.32162(18) 0.0495(11) Uani d . 1.000 . .
C C2 0.48633(19) 0.63894(18) 0.2484(2) 0.0623(14) Uani d . 1.000 . .
C C3 0.5236(2) 0.6087(2) 0.2038(2) 0.0733(16) Uani d . 1.000 . .
C C4 0.5597(2) 0.5641(2) 0.2289(2) 0.0763(19) Uani d . 1.000 . .
C C5 0.55736(18) 0.5467(2) 0.2994(2) 0.0647(14) Uani d . 1.000 . .
C C6 0.51797(15) 0.57519(16) 0.34551(18) 0.0481(11) Uani d . 1.000 . .
C C7 0.46139(15) 0.60221(14) 0.43855(17) 0.0439(11) Uani d . 1.000 . .
C C8 0.44742(15) 0.63943(15) 0.38228(18) 0.0464(11) Uani d . 1.000 . .
C C9 0.39990(17) 0.68331(16) 0.37637(18) 0.0512(11) Uani d . 1.000 . .
C C10 0.34426(19) 0.6712(2) 0.3996(2) 0.0657(16) Uani d . 1.000 . .
C C11 0.2991(2) 0.7108(3) 0.3882(3) 0.0867(19) Uani d . 1.000 . .
C C12 0.3093(3) 0.7615(3) 0.3509(3) 0.092(2) Uani d . 1.000 . .
C C13 0.3642(3) 0.7747(2) 0.3279(2) 0.087(2) Uani d . 1.000 . .
C C14 0.4097(2) 0.73647(18) 0.3411(2) 0.0683(14) Uani d . 1.000 . .
C C15 0.44188(15) 0.59419(14) 0.51464(18) 0.0446(11) Uani d . 1.000 . .
C C16 0.43981(16) 0.64471(17) 0.6722(2) 0.0523(12) Uani d . 1.000 . .
C C17 0.41203(19) 0.6458(2) 0.7458(2) 0.0737(16) Uani d . 1.000 . .
C C18 0.33692(18) 0.64343(19) 0.6371(2) 0.0647(14) Uani d . 1.000 . .
C C19 0.29649(17) 0.60608(18) 0.5938(2) 0.0587(14) Uani d . 1.000 . .
C C20 0.3035(2) 0.54741(18) 0.5819(3) 0.0733(17) Uani d . 1.000 . .
C C21 0.2629(2) 0.5169(2) 0.5429(3) 0.0863(19) Uani d . 1.000 . .
C C22 0.21510(19) 0.5420(2) 0.5160(3) 0.0747(17) Uani d D 1.000 A .
C C23 0.2074(2) 0.5992(3) 0.5246(3) 0.092(2) Uani d . 1.000 . .
C C24 0.2472(2) 0.6329(2) 0.5623(3) 0.0813(18) Uani d . 1.000 . .
C C25 0.1692(3) 0.5063(3) 0.4760(4) 0.111(3) Uani d DP 0.500 . .
C C25' 0.1692(3) 0.5063(3) 0.4760(4) 0.111(3) Uani d DP 0.500 . .
F F1 0.1487(8) 0.5287(4) 0.4197(9) 0.197(8) Uani d DP 0.542(18) A 1
F F2 0.1278(6) 0.4936(8) 0.5184(9) 0.252(12) Uani d DP 0.542(18) A 1
F F3 0.1890(4) 0.4577(4) 0.4534(5) 0.108(4) Uani d DP 0.542(18) A 1
F F1' 0.1752(7) 0.5149(15) 0.4092(6) 0.37(2) Uani d DP 0.458(18) A 2
F F2' 0.1190(6) 0.5316(11) 0.4860(11) 0.227(12) Uani d DP 0.458(18) A 2
F F3' 0.1645(14) 0.4561(7) 0.494(2) 0.42(2) Uani d DP 0.458(18) A 2
H H1 0.51850 0.53630 0.44220 0.0590 Uiso c R 1.000 . .
H H2 0.46370 0.66950 0.23060 0.0750 Uiso c R 1.000 . .
H H2A 0.40900 0.67210 0.52320 0.0550 Uiso c R 1.000 . .
H H4 0.58570 0.54610 0.19690 0.0920 Uiso c R 1.000 . .
H H5 0.58120 0.51680 0.31660 0.0780 Uiso c R 1.000 . .
H H10 0.33660 0.63610 0.42340 0.0790 Uiso c R 1.000 . .
H H11 0.26190 0.70280 0.40590 0.1040 Uiso c R 1.000 . .
H H12 0.27870 0.78700 0.34120 0.1100 Uiso c R 1.000 . .
H H13 0.37110 0.80950 0.30330 0.1040 Uiso c R 1.000 . .
H H14 0.44730 0.74630 0.32620 0.0820 Uiso c R 1.000 . .
H H17A 0.41340 0.68490 0.76600 0.0880 Uiso c R 1.000 . .
H H17B 0.43240 0.61960 0.77870 0.0880 Uiso c R 1.000 . .
H H18 0.32600 0.68460 0.63200 0.0770 Uiso c R 1.000 . .
H H20 0.33610 0.52830 0.60040 0.0880 Uiso c R 1.000 . .
H H21 0.26890 0.47720 0.53490 0.1030 Uiso c R 1.000 . .
H H23 0.17450 0.61690 0.50470 0.1100 Uiso c R 1.000 . .
H H24 0.24160 0.67300 0.56690 0.0970 Uiso c R 1.000 . .

loop_
_atom_type_symbol
_atom_type_description
_atom_type_scat_dispersion_real
_atom_type_scat_dispersion_imag
_atom_type_scat_source
C C 0.0033 0.0016 ' International Tables Vol C Tables 4.2.6.8 and 6.1.1.4'
H H 0.0000 0.0000 ' International Tables Vol C Tables 4.2.6.8 and 6.1.1.4'
Cl Cl 0.1484 0.1585 ' International Tables Vol C Tables 4.2.6.8 and 6.1.1.4'
F F 0.0171 0.0103 ' International Tables Vol C Tables 4.2.6.8 and 6.1.1.4'
N N 0.0061 0.0033 ' International Tables Vol C Tables 4.2.6.8 and 6.1.1.4'
O O 0.0106 0.0060 ' International Tables Vol C Tables 4.2.6.8 and 6.1.1.4'
S S 0.1246 0.1234 ' International Tables Vol C Tables 4.2.6.8 and 6.1.1.4'

loop_
_exptl_crystal_face_index_h
_exptl_crystal_face_index_k
_exptl_crystal_face_index_l
_exptl_crystal_face_perp_dist
0 -1 1 0.1090
4 -1 -3 0.2750
-5 5 3 0.1450
5 -1 6 0.1430
6 1 5 0.2030
2 -2 -1 0.3100
-4 -1 4 0.2210
1 8 -4 0.1440
-3 -5 -1 0.3970
0 -5 -6 0.1870
-6 -1 -5 0.3540
-6 1 -7 0.3020
5 1 -3 0.2530
0 4 -3 0.1390
-1 5 0 0.1260

loop_
_geom_angle_atom_site_label_1
_geom_angle_atom_site_label_2
_geom_angle_atom_site_label_3
_geom_angle
_geom_angle_publ_flag
C17 S1 C18 92.32(18) no
C6 N1 C7 109.4(3) no
N3 N2 C15 118.4(3) no
N2 N3 C16 120.1(3) no
N2 N3 C18 117.0(3) no
C16 N3 C18 118.8(3) no
C7 N1 H1 125.00 no
C6 N1 H1 125.00 no
N3 N2 H2A 121.00 no
C15 N2 H2A 121.00 no
C2 C1 C6 119.0(3) no
C2 C1 C8 133.8(3) no
C6 C1 C8 107.0(3) no
C1 C2 C3 117.6(4) no
C2 C3 C4 122.9(4) no
Cl1 C3 C2 118.9(3) no
Cl1 C3 C4 118.1(3) no
C3 C4 C5 120.5(4) no
C4 C5 C6 117.7(4) no
N1 C6 C1 108.0(3) no
N1 C6 C5 129.8(3) no
C1 C6 C5 122.1(3) no
N1 C7 C8 109.6(3) no
C8 C7 C15 135.7(3) no
N1 C7 C15 114.8(3) no
C1 C8 C7 106.0(3) no
C1 C8 C9 123.4(3) no
C7 C8 C9 130.1(3) no
C10 C9 C14 118.0(4) no
C8 C9 C14 120.4(3) no
C8 C9 C10 121.4(3) no
C9 C10 C11 120.8(4) no
C10 C11 C12 120.1(5) no
C11 C12 C13 120.1(6) no
C12 C13 C14 120.1(5) no
C9 C14 C13 120.8(4) no
O1 C15 N2 122.1(3) no
O1 C15 C7 121.1(3) no
N2 C15 C7 116.9(3) no
O2 C16 C17 124.9(4) no
N3 C16 C17 111.3(3) no
O2 C16 N3 123.8(3) no
S1 C17 C16 107.2(3) no
N3 C18 C19 114.6(3) no
S1 C18 N3 100.0(2) no
S1 C18 C19 111.8(3) no
C18 C19 C24 117.8(4) no
C20 C19 C24 117.1(4) no
C18 C19 C20 125.1(4) no
C19 C20 C21 120.4(4) no
C20 C21 C22 122.2(4) no
C23 C22 C25' 119.7(5) no
C21 C22 C25 121.0(5) no
C21 C22 C25' 121.0(5) no
C21 C22 C23 119.4(5) no
C23 C22 C25 119.7(5) no
C22 C23 C24 121.5(5) no
C19 C24 C23 119.4(4) no
C1 C2 H2 121.00 no
C3 C2 H2 121.00 no
C3 C4 H4 120.00 no
C5 C4 H4 120.00 no
C4 C5 H5 121.00 no
C6 C5 H5 121.00 no
C9 C10 H10 120.00 no
C11 C10 H10 120.00 no
C10 C11 H11 120.00 no
C12 C11 H11 120.00 no
C11 C12 H12 120.00 no
C13 C12 H12 120.00 no
C12 C13 H13 120.00 no
C14 C13 H13 120.00 no
C9 C14 H14 120.00 no
C13 C14 H14 120.00 no
S1 C17 H17A 110.00 no
S1 C17 H17B 110.00 no
C16 C17 H17A 110.00 no
C16 C17 H17B 110.00 no
H17A C17 H17B 109.00 no
S1 C18 H18 110.00 no
N3 C18 H18 110.00 no
C19 C18 H18 110.00 no
C19 C20 H20 120.00 no
C21 C20 H20 120.00 no
C20 C21 H21 119.00 no
C22 C21 H21 119.00 no
C22 C23 H23 119.00 no
C24 C23 H23 119.00 no
C19 C24 H24 120.00 no
C23 C24 H24 120.00 no

loop_
_geom_bond_atom_site_label_1
_geom_bond_atom_site_label_2
_geom_bond_distance
_geom_bond_publ_flag
Cl1 C3 1.749(4) no
S1 C17 1.801(5) no
S1 C18 1.849(4) no
O1 C15 1.212(4) no
O2 C16 1.189(5) no
N1 C6 1.357(4) no
N1 C7 1.374(4) no
N2 N3 1.376(4) no
N2 C15 1.356(4) no
N3 C16 1.348(5) no
N3 C18 1.490(5) no
N1 H1 0.8600 no
N2 H2A 0.8600 no
C1 C2 1.397(5) no
C1 C6 1.404(5) no
C1 C8 1.441(5) no
C2 C3 1.370(6) no
C3 C4 1.392(6) no
C4 C5 1.353(5) no
C5 C6 1.398(5) no
C7 C8 1.376(5) no
C7 C15 1.476(5) no
C8 C9 1.485(5) no
C9 C10 1.372(6) no
C9 C14 1.397(5) no
C10 C11 1.391(7) no
C11 C12 1.368(9) no
C12 C13 1.360(9) no
C13 C14 1.382(7) no
C16 C17 1.492(5) no
C18 C19 1.490(6) no
C19 C20 1.371(6) no
C19 C24 1.409(6) no
C20 C21 1.365(7) no
C21 C22 1.331(7) no
C22 C23 1.331(8) no
C22 C25 1.520(8) no
C22 C25' 1.520(8) no
C23 C24 1.380(7) no
C2 H2 0.9300 no
C4 H4 0.9300 no
C5 H5 0.9300 no
C10 H10 0.9300 no
C11 H11 0.9300 no
C12 H12 0.9300 no
C13 H13 0.9300 no
C14 H14 0.9300 no
C17 H17A 0.9700 no
C17 H17B 0.9700 no
C18 H18 0.9800 no
C20 H20 0.9300 no
C21 H21 0.9300 no
C23 H23 0.9300 no
C24 H24 0.9300 no

loop_
_geom_hbond_atom_site_label_D
_geom_hbond_atom_site_label_H
_geom_hbond_atom_site_label_A
_geom_hbond_site_symmetry_A
_geom_hbond_distance_DH
_geom_hbond_distance_HA
_geom_hbond_distance_DA
_geom_hbond_angle_DHA
_geom_hbond_publ_flag
N1 H1 O1 5_666 0.86 2.08 2.864(4) 151 yes
N2 H2A O2 14_466 0.86 2.34 2.851(4) 118 yes
C18 H18 O2 14_466 0.98 2.53 3.145(5) 121 yes
C21 H21 F3 . 0.93 2.40 2.719(10) 100 no
C24 H24 Cg1 2_555 0.93 2.77 3.438(5) 129 yes
C17 H17B Cg2 8_656 0.97 2.95 3.799(5) 147 yes

loop_
_geom_torsion_atom_site_label_1
_geom_torsion_atom_site_label_2
_geom_torsion_atom_site_label_3
_geom_torsion_atom_site_label_4
_geom_torsion
_geom_torsion_publ_flag
C17 S1 C18 C19 150.1(3) no
C18 S1 C17 C16 -22.9(3) no
C17 S1 C18 N3 28.4(3) no
C6 N1 C7 C15 -180.0(3) no
C7 N1 C6 C1 -0.8(4) no
C6 N1 C7 C8 0.5(4) no
C7 N1 C6 C5 -178.2(4) no
N3 N2 C15 O1 2.6(5) no
C15 N2 N3 C16 82.3(4) no
C15 N2 N3 C18 -120.9(3) no
N3 N2 C15 C7 -176.4(3) no
C18 N3 C16 C17 15.4(5) no
N2 N3 C18 C19 52.5(4) no
N2 N3 C16 C17 171.8(3) no
C16 N3 C18 C19 -150.3(3) no
C16 N3 C18 S1 -30.6(4) no
C18 N3 C16 O2 -166.3(4) no
N2 N3 C18 S1 172.2(2) no
N2 N3 C16 O2 -9.8(6) no
C8 C1 C2 C3 -173.9(4) no
C6 C1 C2 C3 -1.1(6) no
C6 C1 C8 C7 -0.4(4) no
C2 C1 C6 N1 -173.9(3) no
C2 C1 C6 C5 3.8(6) no
C2 C1 C8 C9 0.9(6) no
C2 C1 C8 C7 173.1(4) no
C6 C1 C8 C9 -172.6(3) no
C8 C1 C6 C5 178.4(3) no
C8 C1 C6 N1 0.7(4) no
C1 C2 C3 Cl1 175.8(3) no
C1 C2 C3 C4 -2.3(7) no
Cl1 C3 C4 C5 -175.0(4) no
C2 C3 C4 C5 3.1(7) no
C3 C4 C5 C6 -0.4(6) no
C4 C5 C6 N1 174.1(4) no
C4 C5 C6 C1 -3.0(6) no
N1 C7 C15 O1 -19.5(5) no
C15 C7 C8 C1 -179.5(4) no
C15 C7 C8 C9 -8.0(7) no
N1 C7 C8 C1 -0.1(4) no
N1 C7 C8 C9 171.4(3) no
C8 C7 C15 O1 159.8(4) no
C8 C7 C15 N2 -21.3(6) no
N1 C7 C15 N2 159.4(3) no
C7 C8 C9 C14 142.6(4) no
C7 C8 C9 C10 -43.0(6) no
C1 C8 C9 C10 127.2(4) no
C1 C8 C9 C14 -47.2(5) no
C8 C9 C10 C11 -174.6(4) no
C8 C9 C14 C13 172.5(3) no
C10 C9 C14 C13 -2.2(5) no
C14 C9 C10 C11 0.0(6) no
C9 C10 C11 C12 2.6(7) no
C10 C11 C12 C13 -3.2(8) no
C11 C12 C13 C14 1.1(8) no
C12 C13 C14 C9 1.7(6) no
O2 C16 C17 S1 -169.2(4) no
N3 C16 C17 S1 9.1(4) no
S1 C18 C19 C20 -65.7(5) no
S1 C18 C19 C24 114.5(4) no
N3 C18 C19 C20 47.2(5) no
N3 C18 C19 C24 -132.6(4) no
C18 C19 C20 C21 178.2(4) no
C24 C19 C20 C21 -2.0(7) no
C18 C19 C24 C23 -177.1(4) no
C20 C19 C24 C23 3.1(7) no
C19 C20 C21 C22 -1.0(8) no
C20 C21 C22 C23 2.8(8) no
C20 C21 C22 C25 -177.0(5) no
C20 C21 C22 C25' -177.0(5) no
C21 C22 C23 C24 -1.6(8) no
C25 C22 C23 C24 178.2(5) no
C25' C22 C23 C24 178.2(5) no
C22 C23 C24 C19 -1.4(8) no
